data_7012517
loop_
_publ_author_name
'Chisholm, Malcolm H.'
'Lin, Chu-Chieh'
'Gallucci, Judith C.'
'Ko, Bao-Tsan'

_publ_section_title
;
 Binolate complexes of lithium, zinc, aluminium, and titanium;
 preparations, structures, and studies of lactide polymerization
;
_journal_issue 3
_journal_name_full 'Dalton Transactions'
_journal_page_first 406
_journal_paper_doi 10.1039/b211582b
_journal_year 2003
_chemical_formula_sum 'C50 H82 Li4 O6'
_chemical_formula_weight 806.92
_chemical_name_systematic
; 
? 
;
_space_group_IT_number 18
_symmetry_cell_setting orthorhombic
_symmetry_space_group_name_Hall 'P 2 2ab'
_symmetry_space_group_name_H-M 'P 21 21 2'
_atom_sites_solution_hydrogens geom
_atom_sites_solution_primary direct
_atom_sites_solution_secondary difmap
_audit_creation_method SHELXL-93
_cell_angle_alpha 90.00
_cell_angle_beta 90.00
_cell_angle_gamma 90.00
_cell_formula_units_Z 2
_cell_length_a 17.6377(3)
_cell_length_b 11.5509(2)
_cell_length_c 12.6251(2)
_cell_measurement_temperature 270(2)
_cell_volume 2572.13(7)
_computing_cell_refinement 'DENZO (Otwinowski & Minor, 1997)'
_computing_data_collection 'COLLECT (Nonius, 1999)'
_computing_data_reduction 'DENZO (Otwinowski & Minor, 1997)'
_computing_structure_refinement 'SHELXL-93 (Sheldrick, 1993)'
_computing_structure_solution 'SHELXS-86 (Sheldrick, 1990)'
_diffrn_ambient_temperature 270(2)
_diffrn_measurement_device 'Nonius Kappa CCD'
_diffrn_measurement_method 'phi and omega scans'
_diffrn_radiation_monochromator graphite
_diffrn_radiation_source 'fine-focus sealed tube'
_diffrn_radiation_type MoK\a
_diffrn_radiation_wavelength 0.71073
_diffrn_reflns_av_R_equivalents 0.025
_diffrn_reflns_av_sigmaI/netI 0.0218
_diffrn_reflns_limit_h_max 20
_diffrn_reflns_limit_h_min 0
_diffrn_reflns_limit_k_max 13
_diffrn_reflns_limit_k_min 0
_diffrn_reflns_limit_l_max 15
_diffrn_reflns_limit_l_min 0
_diffrn_reflns_number 16757
_diffrn_reflns_theta_max 25.02
_diffrn_reflns_theta_min 2.65
_exptl_absorpt_coefficient_mu 0.065
_exptl_crystal_colour colorless
_exptl_crystal_density_diffrn 1.042
_exptl_crystal_description 'rectangular block'
_exptl_crystal_F_000 884
_exptl_crystal_size_max 0.31
_exptl_crystal_size_mid 0.31
_exptl_crystal_size_min 0.19
_refine_diff_density_max 0.329
_refine_diff_density_min -0.211
_refine_ls_extinction_method none
_refine_ls_goodness_of_fit_all 1.048
_refine_ls_goodness_of_fit_obs 1.066
_refine_ls_hydrogen_treatment noref
_refine_ls_matrix_type full
_refine_ls_number_parameters 279
_refine_ls_number_reflns 2568
_refine_ls_number_restraints 25
_refine_ls_restrained_S_all 1.056
_refine_ls_restrained_S_obs 1.077
_refine_ls_R_factor_all 0.0940
_refine_ls_R_factor_obs 0.0783
_refine_ls_shift/esd_max -0.023
_refine_ls_shift/esd_mean 0.004
_refine_ls_structure_factor_coef Fsqd
_refine_ls_weighting_details 'w=1/[\s^2^(Fo^2^)+(0.1694P)^2^+0.3190P] where P=(Fo^2^+2Fc^2^)/3'
_refine_ls_weighting_scheme calc
_refine_ls_wR_factor_all 0.2498
_refine_ls_wR_factor_obs 0.2213
_reflns_number_observed 1992
_reflns_number_total 2568
_reflns_observed_criterion >2sigma(I)
_cod_data_source_file b211582b.txt
_cod_data_source_block Chisholm1004
_cod_depositor_comments
;
The following automatic conversions were performed:

'_refine_ls_weighting_scheme' value 'calc
w=1/[\s^2^(Fo^2^)+(0.1694P)^2^+0.3190P] where P=(Fo^2^+2Fc^2^)/3' was
changed to 'calc'. New tag '_refine_ls_weighting_details' was
created. The value of the new tag was set to
'w=1/[\s^2^(Fo^2^)+(0.1694P)^2^+0.3190P] where P=(Fo^2^+2Fc^2^)/3'.

Automatic conversion script
Id: cif_fix_values 3143 2015-03-26 13:38:13Z robertas 
;
_cod_original_sg_symbol_H-M P2(1)2(1)2
_cod_database_code 7012517

loop_
_symmetry_equiv_pos_as_xyz
'x, y, z'
'-x, -y, z'
'x+1/2, -y+1/2, -z'
'-x+1/2, y+1/2, -z'

loop_
_atom_site_aniso_label
_atom_site_aniso_U_11
_atom_site_aniso_U_22
_atom_site_aniso_U_33
_atom_site_aniso_U_23
_atom_site_aniso_U_13
_atom_site_aniso_U_12
O1 0.082(2) 0.0619(13) 0.080(2) 0.0034(13) 0.0005(13) -0.0057(12)
O2 0.098(2) 0.0656(14) 0.079(2) -0.0068(13) 0.0111(15) 0.0068(13)
O3 0.104(2) 0.092(2) 0.114(2) 0.005(2) -0.016(2) 0.021(2)
C1 0.075(2) 0.051(2) 0.075(2) 0.006(2) -0.014(2) -0.003(2)
C2 0.076(2) 0.047(2) 0.077(2) -0.001(2) -0.008(2) -0.0024(14)
C3 0.087(2) 0.061(2) 0.088(2) -0.007(2) -0.003(2) 0.000(2)
C4 0.098(3) 0.060(2) 0.105(3) -0.018(2) -0.008(3) 0.010(2)
C5 0.111(3) 0.045(2) 0.119(3) -0.007(2) -0.021(3) -0.001(2)
C6 0.096(3) 0.054(2) 0.097(3) 0.007(2) -0.018(2) -0.011(2)
C7 0.110(3) 0.091(3) 0.103(3) -0.010(3) 0.025(3) -0.002(3)
C8 0.139(4) 0.079(3) 0.148(5) -0.038(3) 0.009(4) 0.011(3)
C9 0.123(4) 0.067(2) 0.123(4) 0.019(3) -0.015(3) -0.034(3)
C10 0.167(6) 0.134(5) 0.126(5) 0.047(4) -0.018(4) -0.056(5)
C11 0.104(4) 0.140(5) 0.150(5) 0.031(5) -0.010(4) -0.044(4)
C12 0.266(11) 0.076(3) 0.230(9) -0.009(5) 0.049(9) -0.074(5)
C13A 0.090(8) 0.110(8) 0.077(7) 0.012(5) 0.004(6) 0.033(6)
C13B 0.090(8) 0.092(6) 0.080(7) 0.002(5) 0.013(6) 0.019(6)
C14 0.286(11) 0.086(4) 0.157(6) -0.042(5) 0.071(7) 0.013(6)
C15 0.243(11) 0.082(4) 0.244(11) -0.012(6) 0.040(10) 0.019(5)
C16 0.484(30) 0.189(11) 0.283(17) -0.074(11) 0.205(19) 0.027(15)
C20 0.133(5) 0.122(5) 0.133(5) -0.031(4) -0.024(4) 0.018(4)
C21 0.126(4) 0.137(5) 0.121(4) 0.032(4) 0.003(4) 0.034(4)
C22 0.131(5) 0.131(5) 0.208(8) 0.037(6) 0.003(5) 0.047(4)
C23 0.134(6) 0.143(7) 0.304(14) -0.023(9) 0.027(8) 0.027(6)
C24 0.159(8) 0.189(10) 0.415(23) 0.069(14) 0.125(12) 0.024(8)
C25 0.145(6) 0.135(6) 0.307(14) -0.038(8) -0.018(9) -0.025(6)
Li1 0.089(4) 0.068(3) 0.086(4) 0.002(3) -0.002(3) 0.007(3)
Li2 0.092(4) 0.065(3) 0.085(4) 0.006(3) 0.010(3) -0.005(3)

loop_
_atom_site_label
_atom_site_type_symbol
_atom_site_fract_x
_atom_site_fract_y
_atom_site_fract_z
_atom_site_U_iso_or_equiv
_atom_site_thermal_displace_type
_atom_site_occupancy
_atom_site_calc_flag
_atom_site_refinement_flags
_atom_site_disorder_group
O1 O 0.58754(15) 0.0633(2) 0.7669(2) 0.0745(7) Uani 1 d . .
O2 O 0.5556(2) -0.0984(2) 0.6048(2) 0.0809(8) Uani 1 d . .
O3 O 0.6941(2) -0.1585(3) 0.7759(3) 0.1035(11) Uani 1 d . .
C1 C 0.5524(2) 0.1229(3) 0.8423(3) 0.0670(9) Uani 1 d . .
C2 C 0.5018(2) 0.0657(3) 0.9102(3) 0.0666(9) Uani 1 d . .
C3 C 0.4592(2) 0.1267(3) 0.9849(4) 0.0784(11) Uani 1 d . .
C4 C 0.4689(3) 0.2456(4) 0.9955(4) 0.0876(12) Uani 1 d . .
C5 C 0.5220(3) 0.2987(3) 0.9324(4) 0.0913(14) Uani 1 d . .
H5 H 0.5291(3) 0.3779(3) 0.9409(4) 0.110 Uiso 1 calc R .
C6 C 0.5658(2) 0.2427(3) 0.8571(4) 0.0825(11) Uani 1 d . .
C7 C 0.4053(3) 0.0617(5) 1.0588(4) 0.1012(15) Uani 1 d . .
H7A H 0.4288(10) 0.0523(33) 1.1269(11) 0.152 Uiso 1 calc R .
H7B H 0.3941(19) -0.0130(16) 1.0294(18) 0.152 Uiso 1 calc R .
H7C H 0.3592(10) 0.1050(19) 1.0666(27) 0.152 Uiso 1 calc R .
C8 C 0.4270(4) 0.3159(4) 1.0773(5) 0.122(2) Uani 1 d . .
H8A H 0.4403(23) 0.3961(8) 1.0701(28) 0.183 Uiso 1 calc R .
H8B H 0.4405(23) 0.2894(31) 1.1469(6) 0.183 Uiso 1 calc R .
H8C H 0.3733(4) 0.3069(36) 1.0672(27) 0.183 Uiso 1 calc R .
C9 C 0.6309(4) 0.3050(4) 0.7994(5) 0.104(2) Uani 1 d . .
C10 C 0.6221(5) 0.3027(7) 0.6811(5) 0.142(3) Uani 1 d . .
H10A H 0.5753(5) 0.3398(7) 0.6618(5) 0.213 Uiso 1 calc R .
H10B H 0.6215(5) 0.2238(7) 0.6569(5) 0.213 Uiso 1 calc R .
H10C H 0.6637(5) 0.3429(7) 0.6488(5) 0.213 Uiso 1 calc R .
C11 C 0.7049(3) 0.2461(6) 0.8287(6) 0.131(2) Uani 1 d . .
H11A H 0.7110(3) 0.2472(6) 0.9043(6) 0.197 Uiso 1 calc R .
H11B H 0.7464(3) 0.2865(6) 0.7962(6) 0.197 Uiso 1 calc R .
H11C H 0.7041(3) 0.1674(6) 0.8043(6) 0.197 Uiso 1 calc R .
C12 C 0.6372(6) 0.4332(5) 0.8343(8) 0.190(4) Uani 1 d . .
H12A H 0.6429(6) 0.4370(5) 0.9099(8) 0.286 Uiso 1 calc R .
H12B H 0.5921(6) 0.4740(5) 0.8138(8) 0.286 Uiso 1 calc R .
H12C H 0.6804(6) 0.4681(5) 0.8010(8) 0.286 Uiso 1 calc R .
C13A C 0.5767(7) -0.1448(10) 0.5081(10) 0.092(4) Uani 0.50 d PD 1
H13A H 0.5413(7) -0.1199(10) 0.4529(10) 0.111 Uiso 0.50 calc PR 1
C13B C 0.6093(8) -0.1613(10) 0.5384(10) 0.087(3) Uani 0.50 d PD 2
H13B H 0.6575(8) -0.1690(10) 0.5762(10) 0.105 Uiso 0.50 calc PR 2
C14 C 0.5777(7) -0.2807(5) 0.5156(7) 0.177(4) Uani 1 d D .
H14A H 0.5253(7) -0.2994(5) 0.4962(7) 0.212 Uiso 0.50 calc PR 1
H14B H 0.5242(7) -0.2755(5) 0.4954(7) 0.212 Uiso 0.50 calc PR 2
C15 C 0.5857(7) -0.3446(6) 0.6143(10) 0.190(4) Uani 1 d D .
H15A H 0.5591(7) -0.3049(6) 0.6697(10) 0.285 Uiso 1 calc R .
H15B H 0.6385(7) -0.3503(6) 0.6324(10) 0.285 Uiso 1 calc R .
H15C H 0.5650(7) -0.4209(6) 0.6058(10) 0.285 Uiso 1 calc R .
C16 C 0.6212(12) -0.3502(13) 0.4354(12) 0.319(12) Uani 1 d D .
H16A H 0.6183(12) -0.3127(13) 0.3677(12) 0.478 Uiso 1 calc R .
H16B H 0.5997(12) -0.4264(13) 0.4304(12) 0.478 Uiso 1 calc R .
H16C H 0.6732(12) -0.3558(13) 0.4570(12) 0.478 Uiso 1 calc R .
C17A C 0.6586(9) -0.0941(16) 0.4853(16) 0.162(6) Uiso 0.50 d PD 1
H17A H 0.6940(9) -0.1455(16) 0.5223(16) 0.194 Uiso 0.50 calc PR 1
C18A C 0.6809(13) 0.0234(18) 0.5146(20) 0.197(8) Uiso 0.50 d PD 1
H18A H 0.6676(13) 0.0374(18) 0.5872(20) 0.295 Uiso 0.50 calc PR 1
H18B H 0.6549(13) 0.0779(18) 0.4700(20) 0.295 Uiso 0.50 calc PR 1
H18C H 0.7346(13) 0.0321(18) 0.5057(20) 0.295 Uiso 0.50 calc PR 1
C19A C 0.6850(19) -0.0897(31) 0.3750(22) 0.286(16) Uiso 0.50 d PD 1
H19A H 0.6749(19) -0.1624(31) 0.3411(22) 0.429 Uiso 0.50 calc PR 1
H19B H 0.7385(19) -0.0747(31) 0.3738(22) 0.429 Uiso 0.50 calc PR 1
H19C H 0.6589(19) -0.0290(31) 0.3381(22) 0.429 Uiso 0.50 calc PR 1
C17B C 0.6222(7) -0.0964(11) 0.4377(9) 0.108(3) Uiso 0.50 d PD 2
H17B H 0.6616(7) -0.1383(11) 0.3986(9) 0.130 Uiso 0.50 calc PR 2
C18B C 0.5567(12) -0.0900(22) 0.3691(18) 0.198(8) Uiso 0.50 d PD 2
H18D H 0.5363(12) -0.1662(22) 0.3587(18) 0.297 Uiso 0.50 calc PR 2
H18E H 0.5714(12) -0.0581(22) 0.3020(18) 0.297 Uiso 0.50 calc PR 2
H18F H 0.5189(12) -0.0414(22) 0.4010(18) 0.297 Uiso 0.50 calc PR 2
C19B C 0.6476(13) 0.0227(17) 0.4473(20) 0.203(9) Uiso 0.50 d PD 2
H19D H 0.6915(13) 0.0258(17) 0.4922(20) 0.304 Uiso 0.50 calc PR 2
H19E H 0.6078(13) 0.0688(17) 0.4775(20) 0.304 Uiso 0.50 calc PR 2
H19F H 0.6603(13) 0.0522(17) 0.3784(20) 0.304 Uiso 0.50 calc PR 2
C20 C 0.7447(4) -0.1008(6) 0.8460(6) 0.130(2) Uani 1 d . .
H20 H 0.7215(4) -0.0474(6) 0.8969(6) 0.156 Uiso 1 calc R .
C21 C 0.7283(4) -0.2240(7) 0.8616(6) 0.128(2) Uani 1 d . .
H21 H 0.6953(4) -0.2437(7) 0.9213(6) 0.154 Uiso 1 calc R .
C22 C 0.7846(4) -0.3131(7) 0.8293(9) 0.157(3) Uani 1 d D .
H22A H 0.7936(4) -0.3647(7) 0.8885(9) 0.188 Uiso 1 calc R .
H22B H 0.7634(4) -0.3587(7) 0.7720(9) 0.188 Uiso 1 calc R .
C23 C 0.8577(5) -0.2635(9) 0.7945(12) 0.194(5) Uani 1 d D .
H23A H 0.8882(5) -0.2505(9) 0.8572(12) 0.233 Uiso 1 calc R .
H23B H 0.8835(5) -0.3218(9) 0.7526(12) 0.233 Uiso 1 calc R .
C24 C 0.8576(6) -0.1603(11) 0.7356(15) 0.254(8) Uani 1 d D .
H24A H 0.8345(6) -0.1743(11) 0.6671(15) 0.305 Uiso 1 calc R .
H24B H 0.9094(6) -0.1354(11) 0.7239(15) 0.305 Uiso 1 calc R .
C25 C 0.8125(5) -0.0610(8) 0.7947(12) 0.196(5) Uani 1 d D .
H25A H 0.8454(5) -0.0261(8) 0.8473(12) 0.235 Uiso 1 calc R .
H25B H 0.7991(5) -0.0015(8) 0.7438(12) 0.235 Uiso 1 calc R .
Li1 Li 0.5935(4) -0.0963(6) 0.7439(6) 0.081(2) Uani 1 d . .
Li2 Li 0.5494(4) 0.0684(6) 0.6275(6) 0.081(2) Uani 1 d . .

loop_
_atom_type_symbol
_atom_type_description
_atom_type_scat_dispersion_real
_atom_type_scat_dispersion_imag
_atom_type_scat_source
C C 0.0033 0.0016 'International Tables Vol C Tables 4.2.6.8 and 6.1.1.4'
H H 0.0000 0.0000 'International Tables Vol C Tables 4.2.6.8 and 6.1.1.4'
Li Li -0.0003 0.0001 'International Tables Vol C Tables 4.2.6.8 and 6.1.1.4'
O O 0.0106 0.0060 'International Tables Vol C Tables 4.2.6.8 and 6.1.1.4'

loop_
_geom_angle_atom_site_label_1
_geom_angle_atom_site_label_2
_geom_angle_atom_site_label_3
_geom_angle
_geom_angle_site_symmetry_1
_geom_angle_site_symmetry_3
_geom_angle_publ_flag
C1 O1 Li1 130.5(3) . . ?
C1 O1 Li2 119.1(3) . . ?
Li1 O1 Li2 84.6(3) . . ?
C13A O2 Li1 137.1(6) . . ?
C13B O2 Li1 108.2(6) . . ?
C13A O2 Li2 117.6(6) . 2_655 ?
C13B O2 Li2 143.8(6) . 2_655 ?
Li1 O2 Li2 101.8(3) . 2_655 ?
C13A O2 Li2 121.8(5) . . ?
C13B O2 Li2 127.8(5) . . ?
Li1 O2 Li2 82.6(3) . . ?
Li2 O2 Li2 75.2(3) 2_655 . ?
C20 O3 C21 61.3(4) . . ?
C20 O3 Li1 121.7(4) . . ?
C21 O3 Li1 136.3(4) . . ?
O1 C1 C2 119.4(3) . . ?
O1 C1 C6 121.6(4) . . ?
C2 C1 C6 119.0(4) . . ?
O1 C1 Li2 36.3(2) . . ?
C2 C1 Li2 118.5(3) . . ?
C6 C1 Li2 110.7(3) . . ?
C3 C2 C1 121.2(3) . . ?
C3 C2 C2 118.8(3) . 2_655 ?
C1 C2 C2 119.8(3) . 2_655 ?
C3 C2 Li1 97.1(3) . 2_655 ?
C1 C2 Li1 81.9(3) . 2_655 ?
C2 C2 Li1 96.0(2) 2_655 2_655 ?
C4 C3 C2 119.8(4) . . ?
C4 C3 C7 120.2(4) . . ?
C2 C3 C7 119.9(4) . . ?
C5 C4 C3 117.9(4) . . ?
C5 C4 C8 119.5(4) . . ?
C3 C4 C8 122.5(5) . . ?
C4 C5 C6 124.7(3) . . ?
C4 C5 H5 117.6(2) . . ?
C6 C5 H5 117.6(2) . . ?
C5 C6 C1 117.0(4) . . ?
C5 C6 C9 121.5(4) . . ?
C1 C6 C9 121.2(4) . . ?
C3 C7 H7A 109.5(3) . . ?
C3 C7 H7B 109.5(2) . . ?
H7A C7 H7B 109.5 . . ?
C3 C7 H7C 109.5(3) . . ?
H7A C7 H7C 109.5 . . ?
H7B C7 H7C 109.5 . . ?
C4 C8 H8A 109.5(3) . . ?
C4 C8 H8B 109.5(3) . . ?
H8A C8 H8B 109.5 . . ?
C4 C8 H8C 109.5(3) . . ?
H8A C8 H8C 109.5 . . ?
H8B C8 H8C 109.5 . . ?
C10 C9 C11 108.9(7) . . ?
C10 C9 C6 112.7(5) . . ?
C11 C9 C6 108.5(4) . . ?
C10 C9 C12 107.9(6) . . ?
C11 C9 C12 107.3(6) . . ?
C6 C9 C12 111.4(6) . . ?
C9 C10 H10A 109.5(5) . . ?
C9 C10 H10B 109.5(4) . . ?
H10A C10 H10B 109.5 . . ?
C9 C10 H10C 109.5(4) . . ?
H10A C10 H10C 109.5 . . ?
H10B C10 H10C 109.5 . . ?
C9 C11 H11A 109.5(4) . . ?
C9 C11 H11B 109.5(3) . . ?
H11A C11 H11B 109.5 . . ?
C9 C11 H11C 109.5(3) . . ?
H11A C11 H11C 109.5 . . ?
H11B C11 H11C 109.5 . . ?
C9 C12 H12A 109.5(4) . . ?
C9 C12 H12B 109.5(5) . . ?
H12A C12 H12B 109.5 . . ?
C9 C12 H12C 109.5(4) . . ?
H12A C12 H12C 109.5 . . ?
H12B C12 H12C 109.5 . . ?
O2 C13A C14 109.7(8) . . ?
O2 C13A C17A 105.2(11) . . ?
C14 C13A C17A 111.7(10) . . ?
O2 C13A H13A 110.1(5) . . ?
C14 C13A H13A 110.1(7) . . ?
C17A C13A H13A 110.1(9) . . ?
O2 C13B C17B 109.8(9) . . ?
O2 C13B C14 108.9(8) . . ?
C17B C13B C14 110.6(9) . . ?
O2 C13B Li1 41.1(4) . . ?
C17B C13B Li1 133.7(8) . . ?
C14 C13B Li1 113.3(7) . . ?
O2 C13B H13B 109.2(6) . . ?
C17B C13B H13B 109.2(7) . . ?
C14 C13B H13B 109.2(7) . . ?
Li1 C13B H13B 69.4(3) . . ?
C15 C14 C16 104.8(9) . . ?
C15 C14 C13B 105.3(9) . . ?
C16 C14 C13B 115.2(11) . . ?
C15 C14 C13A 124.0(8) . . ?
C16 C14 C13A 119.9(10) . . ?
C15 C14 H14A 101.2(7) . . ?
C16 C14 H14A 101.2(9) . . ?
C13A C14 H14A 101.2(7) . . ?
C15 C14 H14B 110.4(7) . . ?
C16 C14 H14B 110.4(9) . . ?
C13B C14 H14B 110.4(7) . . ?
C14 C15 H15A 109.5(4) . . ?
C14 C15 H15B 109.5(7) . . ?
H15A C15 H15B 109.5 . . ?
C14 C15 H15C 109.5(5) . . ?
H15A C15 H15C 109.5 . . ?
H15B C15 H15C 109.5 . . ?
C14 C16 H16A 109.5(8) . . ?
C14 C16 H16B 109.5(8) . . ?
H16A C16 H16B 109.5 . . ?
C14 C16 H16C 109.5(9) . . ?
H16A C16 H16C 109.5 . . ?
H16B C16 H16C 109.5 . . ?
C18A C17A C19A 97.0(21) . . ?
C18A C17A C13A 122.8(16) . . ?
C19A C17A C13A 118.3(19) . . ?
C18A C17A H17A 105.7(12) . . ?
C19A C17A H17A 105.7(16) . . ?
C13A C17A H17A 105.7(8) . . ?
C17A C18A H18A 109.5(13) . . ?
C17A C18A H18B 109.5(13) . . ?
H18A C18A H18B 109.5 . . ?
C17A C18A H18C 109.5(11) . . ?
H18A C18A H18C 109.5 . . ?
H18B C18A H18C 109.5 . . ?
C17A C19A H19A 109.5(16) . . ?
C17A C19A H19B 109.5(16) . . ?
H19A C19A H19B 109.5 . . ?
C17A C19A H19C 109.5(16) . . ?
H19A C19A H19C 109.5 . . ?
H19B C19A H19C 109.5 . . ?
C18B C17B C19B 104.3(15) . . ?
C18B C17B C13B 114.4(13) . . ?
C19B C17B C13B 116.9(14) . . ?
C18B C17B H17B 106.9(11) . . ?
C19B C17B H17B 106.9(11) . . ?
C13B C17B H17B 106.9(7) . . ?
C17B C18B H18D 109.5(11) . . ?
C17B C18B H18E 109.5(10) . . ?
H18D C18B H18E 109.5 . . ?
C17B C18B H18F 109.5(11) . . ?
H18D C18B H18F 109.5 . . ?
H18E C18B H18F 109.5 . . ?
C17B C19B H19D 109.5(11) . . ?
C17B C19B H19E 109.5(11) . . ?
H19D C19B H19E 109.5 . . ?
C17B C19B H19F 109.5(11) . . ?
H19D C19B H19F 109.5 . . ?
H19E C19B H19F 109.5 . . ?
O3 C20 C25 113.1(8) . . ?
O3 C20 C21 60.4(4) . . ?
C25 C20 C21 122.4(7) . . ?
O3 C20 H20 116.2(3) . . ?
C25 C20 H20 116.2(5) . . ?
C21 C20 H20 116.2(4) . . ?
O3 C21 C20 58.4(4) . . ?
O3 C21 C22 115.7(7) . . ?
C20 C21 C22 120.3(7) . . ?
O3 C21 H21 116.6(3) . . ?
C20 C21 H21 116.6(4) . . ?
C22 C21 H21 116.6(5) . . ?
C23 C22 C21 113.3(7) . . ?
C23 C22 H22A 108.9(6) . . ?
C21 C22 H22A 108.9(5) . . ?
C23 C22 H22B 108.9(7) . . ?
C21 C22 H22B 108.9(5) . . ?
H22A C22 H22B 107.7 . . ?
C24 C23 C22 119.0(9) . . ?
C24 C23 H23A 107.6(10) . . ?
C22 C23 H23A 107.6(7) . . ?
C24 C23 H23B 107.6(8) . . ?
C22 C23 H23B 107.6(5) . . ?
H23A C23 H23B 107.0 . . ?
C23 C24 C25 111.5(11) . . ?
C23 C24 H24A 109.3(10) . . ?
C25 C24 H24A 109.3(8) . . ?
C23 C24 H24B 109.3(7) . . ?
C25 C24 H24B 109.3(5) . . ?
H24A C24 H24B 108.0 . . ?
C20 C25 C24 113.5(7) . . ?
C20 C25 H25A 108.9(6) . . ?
C24 C25 H25A 108.9(8) . . ?
C20 C25 H25B 108.9(6) . . ?
C24 C25 H25B 108.9(8) . . ?
H25A C25 H25B 107.7 . . ?
O1 Li1 O2 97.9(3) . . ?
O1 Li1 O3 112.4(4) . . ?
O2 Li1 O3 120.8(4) . . ?
O1 Li1 Li2 48.0(2) . . ?
O2 Li1 Li2 49.9(2) . . ?
O3 Li1 Li2 132.5(4) . . ?
O1 Li1 C2 73.5(3) . 2_655 ?
O2 Li1 C2 120.3(3) . 2_655 ?
O3 Li1 C2 116.7(3) . 2_655 ?
Li2 Li1 C2 99.3(3) . 2_655 ?
O1 Li1 C13B 115.3(4) . . ?
O2 Li1 C13B 30.7(3) . . ?
O3 Li1 C13B 90.2(4) . . ?
Li2 Li1 C13B 71.6(4) . . ?
C2 Li1 C13B 147.0(4) 2_655 . ?
O1 Li1 Li2 85.5(3) . 2_655 ?
O2 Li1 Li2 39.4(2) . 2_655 ?
O3 Li1 Li2 157.3(4) . 2_655 ?
Li2 Li1 Li2 50.3(3) . 2_655 ?
C2 Li1 Li2 80.9(3) 2_655 2_655 ?
C13B Li1 Li2 68.9(4) . 2_655 ?
O1 Li2 O2 119.5(4) . 2_655 ?
O1 Li2 O2 94.9(3) . . ?
O2 Li2 O2 102.2(4) 2_655 . ?
O1 Li2 Li2 104.1(2) . 2_655 ?
O2 Li2 Li2 53.3(3) 2_655 2_655 ?
O2 Li2 Li2 51.5(3) . 2_655 ?
O1 Li2 Li1 47.4(2) . . ?
O2 Li2 Li1 121.6(4) 2_655 . ?
O2 Li2 Li1 47.5(2) . . ?
Li2 Li2 Li1 73.9(3) 2_655 . ?
O1 Li2 C1 24.64(15) . . ?
O2 Li2 C1 97.1(3) 2_655 . ?
O2 Li2 C1 111.4(3) . . ?
Li2 Li2 C1 99.6(2) 2_655 . ?
Li1 Li2 C1 66.3(3) . . ?
O1 Li2 Li1 80.9(3) . 2_655 ?
O2 Li2 Li1 38.8(2) 2_655 2_655 ?
O2 Li2 Li1 103.3(3) . 2_655 ?
Li2 Li2 Li1 55.8(3) 2_655 2_655 ?
Li1 Li2 Li1 93.2(3) . 2_655 ?
C1 Li2 Li1 60.3(2) . 2_655 ?

loop_
_geom_bond_atom_site_label_1
_geom_bond_atom_site_label_2
_geom_bond_distance
_geom_bond_site_symmetry_2
_geom_bond_publ_flag
O1 C1 1.328(5) . ?
O1 Li1 1.869(7) . ?
O1 Li2 1.886(8) . ?
O2 C13A 1.384(13) . ?
O2 C13B 1.459(12) . ?
O2 Li1 1.879(8) . ?
O2 Li2 1.905(8) 2_655 ?
O2 Li2 1.950(7) . ?
O3 C20 1.422(7) . ?
O3 C21 1.452(7) . ?
O3 Li1 1.955(8) . ?
C1 C2 1.403(5) . ?
C1 C6 1.416(5) . ?
C1 Li2 2.785(8) . ?
C2 C3 1.396(6) . ?
C2 C2 1.519(7) 2_655 ?
C2 Li1 2.713(8) 2_655 ?
C3 C4 1.391(6) . ?
C3 C7 1.529(7) . ?
C4 C5 1.374(7) . ?
C4 C8 1.508(7) . ?
C5 C6 1.385(7) . ?
C5 H5 0.93 . ?
C6 C9 1.539(7) . ?
C7 H7A 0.96 . ?
C7 H7B 0.96 . ?
C7 H7C 0.96 . ?
C8 H8A 0.96 . ?
C8 H8B 0.96 . ?
C8 H8C 0.96 . ?
C9 C10 1.502(9) . ?
C9 C11 1.517(9) . ?
C9 C12 1.550(8) . ?
C10 H10A 0.96 . ?
C10 H10B 0.96 . ?
C10 H10C 0.96 . ?
C11 H11A 0.96 . ?
C11 H11B 0.96 . ?
C11 H11C 0.96 . ?
C12 H12A 0.96 . ?
C12 H12B 0.96 . ?
C12 H12C 0.96 . ?
C13A C14 1.573(13) . ?
C13A C17A 1.59(2) . ?
C13A H13A 0.98 . ?
C13B C17B 1.492(14) . ?
C13B C14 1.515(13) . ?
C13B Li1 2.715(14) . ?
C13B H13B 0.98 . ?
C14 C15 1.455(12) . ?
C14 C16 1.502(12) . ?
C14 H14A 0.98 . ?
C14 H14B 0.98 . ?
C15 H15A 0.96 . ?
C15 H15B 0.96 . ?
C15 H15C 0.96 . ?
C16 H16A 0.96 . ?
C16 H16B 0.96 . ?
C16 H16C 0.96 . ?
C17A C18A 1.46(2) . ?
C17A C19A 1.47(2) . ?
C17A H17A 0.98 . ?
C18A H18A 0.96 . ?
C18A H18B 0.96 . ?
C18A H18C 0.96 . ?
C19A H19A 0.96 . ?
C19A H19B 0.96 . ?
C19A H19C 0.96 . ?
C17B C18B 1.45(2) . ?
C17B C19B 1.45(2) . ?
C17B H17B 0.98 . ?
C18B H18D 0.96 . ?
C18B H18E 0.96 . ?
C18B H18F 0.96 . ?
C19B H19D 0.96 . ?
C19B H19E 0.96 . ?
C19B H19F 0.96 . ?
C20 C25 1.436(12) . ?
C20 C21 1.465(10) . ?
C20 H20 0.98 . ?
C21 C22 1.487(10) . ?
C21 H21 0.98 . ?
C22 C23 1.478(12) . ?
C22 H22A 0.97 . ?
C22 H22B 0.97 . ?
C23 C24 1.404(14) . ?
C23 H23A 0.97 . ?
C23 H23B 0.97 . ?
C24 C25 1.582(14) . ?
C24 H24A 0.97 . ?
C24 H24B 0.97 . ?
C25 H25A 0.97 . ?
C25 H25B 0.97 . ?
Li1 Li2 2.527(9) . ?
Li1 C2 2.713(8) 2_655 ?
Li1 Li2 2.936(10) 2_655 ?
Li2 O2 1.906(8) 2_655 ?
Li2 Li2 2.352(14) 2_655 ?
Li2 Li1 2.936(10) 2_655 ?

loop_
_geom_torsion_atom_site_label_1
_geom_torsion_atom_site_label_2
_geom_torsion_atom_site_label_3
_geom_torsion_atom_site_label_4
_geom_torsion
_geom_torsion_site_symmetry_1
_geom_torsion_site_symmetry_2
_geom_torsion_site_symmetry_3
_geom_torsion_site_symmetry_4
_geom_torsion_publ_flag
Li1 O1 C1 C2 -10.4(6) . . . . ?
Li2 O1 C1 C2 99.1(4) . . . . ?
Li1 O1 C1 C6 168.4(4) . . . . ?
Li2 O1 C1 C6 -82.1(5) . . . . ?
Li1 O1 C1 Li2 -109.5(5) . . . . ?
Li2 O1 C1 Li2 0.000(2) . . . . ?
O1 C1 C2 C3 -174.9(4) . . . . ?
C6 C1 C2 C3 6.3(5) . . . . ?
Li2 C1 C2 C3 -133.2(4) . . . . ?
O1 C1 C2 C2 10.9(5) . . . 2_655 ?
C6 C1 C2 C2 -167.9(4) . . . 2_655 ?
Li2 C1 C2 C2 52.6(5) . . . 2_655 ?
O1 C1 C2 Li1 -81.4(3) . . . 2_655 ?
C6 C1 C2 Li1 99.8(4) . . . 2_655 ?
Li2 C1 C2 Li1 -39.8(3) . . . 2_655 ?
C1 C2 C3 C4 -2.5(6) . . . . ?
C2 C2 C3 C4 171.8(4) 2_655 . . . ?
Li1 C2 C3 C4 -87.3(4) 2_655 . . . ?
C1 C2 C3 C7 -179.2(4) . . . . ?
C2 C2 C3 C7 -4.9(6) 2_655 . . . ?
Li1 C2 C3 C7 96.0(4) 2_655 . . . ?
C2 C3 C4 C5 -1.4(7) . . . . ?
C7 C3 C4 C5 175.3(4) . . . . ?
C2 C3 C4 C8 -177.6(5) . . . . ?
C7 C3 C4 C8 -0.9(7) . . . . ?
C3 C4 C5 C6 1.4(7) . . . . ?
C8 C4 C5 C6 177.7(5) . . . . ?
C4 C5 C6 C1 2.3(7) . . . . ?
C4 C5 C6 C9 -172.3(4) . . . . ?
O1 C1 C6 C5 175.1(4) . . . . ?
C2 C1 C6 C5 -6.1(6) . . . . ?
Li2 C1 C6 C5 136.3(4) . . . . ?
O1 C1 C6 C9 -10.2(6) . . . . ?
C2 C1 C6 C9 168.6(4) . . . . ?
Li2 C1 C6 C9 -49.0(5) . . . . ?
C5 C6 C9 C10 -123.2(6) . . . . ?
C1 C6 C9 C10 62.4(7) . . . . ?
C5 C6 C9 C11 116.1(5) . . . . ?
C1 C6 C9 C11 -58.3(6) . . . . ?
C5 C6 C9 C12 -1.8(8) . . . . ?
C1 C6 C9 C12 -176.2(6) . . . . ?
C13B O2 C13A C14 67.4(14) . . . . ?
Li1 O2 C13A C14 62.6(13) . . . . ?
Li2 O2 C13A C14 -91.9(9) 2_655 . . . ?
Li2 O2 C13A C14 179.0(7) . . . . ?
C13B O2 C13A C17A -52.8(15) . . . . ?
Li1 O2 C13A C17A -57.6(13) . . . . ?
Li2 O2 C13A C17A 147.9(9) 2_655 . . . ?
Li2 O2 C13A C17A 58.8(11) . . . . ?
C13A O2 C13B C17B 48.7(14) . . . . ?
Li1 O2 C13B C17B -134.7(8) . . . . ?
Li2 O2 C13B C17B 80.8(12) 2_655 . . . ?
Li2 O2 C13B C17B -40.0(13) . . . . ?
C13A O2 C13B C14 -72.5(16) . . . . ?
Li1 O2 C13B C14 104.0(9) . . . . ?
Li2 O2 C13B C14 -40.4(14) 2_655 . . . ?
Li2 O2 C13B C14 -161.2(7) . . . . ?
C13A O2 C13B Li1 -176.6(14) . . . . ?
Li1 O2 C13B Li1 0.000(2) . . . . ?
Li2 O2 C13B Li1 -144.5(9) 2_655 . . . ?
Li2 O2 C13B Li1 94.8(7) . . . . ?
O2 C13B C14 C15 -73.3(11) . . . . ?
C17B C13B C14 C15 165.9(10) . . . . ?
Li1 C13B C14 C15 -29.4(11) . . . . ?
O2 C13B C14 C16 171.7(11) . . . . ?
C17B C13B C14 C16 50.9(16) . . . . ?
Li1 C13B C14 C16 -144.3(10) . . . . ?
O2 C13B C14 C13A 64.9(16) . . . . ?
C17B C13B C14 C13A -55.9(15) . . . . ?
Li1 C13B C14 C13A 108.9(18) . . . . ?
O2 C13A C14 C15 -22.7(16) . . . . ?
C17A C13A C14 C15 93.5(15) . . . . ?
O2 C13A C14 C16 -160.7(12) . . . . ?
C17A C13A C14 C16 -44.5(18) . . . . ?
O2 C13A C14 C13B -73.5(17) . . . . ?
C17A C13A C14 C13B 42.7(15) . . . . ?
O2 C13A C17A C18A -36.4(22) . . . . ?
C14 C13A C17A C18A -155.3(18) . . . . ?
O2 C13A C17A C19A -157.2(21) . . . . ?
C14 C13A C17A C19A 83.9(23) . . . . ?
O2 C13B C17B C18B -66.6(15) . . . . ?
C14 C13B C17B C18B 53.6(18) . . . . ?
Li1 C13B C17B C18B -106.9(15) . . . . ?
O2 C13B C17B C19B 55.7(18) . . . . ?
C14 C13B C17B C19B 175.9(14) . . . . ?
Li1 C13B C17B C19B 15.4(22) . . . . ?
C21 O3 C20 C25 115.3(8) . . . . ?
Li1 O3 C20 C25 -115.6(7) . . . . ?
C21 O3 C20 C21 0.0 . . . . ?
Li1 O3 C20 C21 129.0(5) . . . . ?
C20 O3 C21 C20 0.000(1) . . . . ?
Li1 O3 C21 C20 -107.1(7) . . . . ?
C20 O3 C21 C22 -111.1(8) . . . . ?
Li1 O3 C21 C22 141.7(6) . . . . ?
O3 C20 C21 O3 0.000(1) . . . . ?
C25 C20 C21 O3 -100.0(9) . . . . ?
O3 C20 C21 C22 103.3(8) . . . . ?
C25 C20 C21 C22 3.3(13) . . . . ?
O3 C21 C22 C23 73.7(11) . . . . ?
C20 C21 C22 C23 6.8(13) . . . . ?
C21 C22 C23 C24 -37.8(17) . . . . ?
C22 C23 C24 C25 54.3(18) . . . . ?
O3 C20 C25 C24 -55.8(13) . . . . ?
C21 C20 C25 C24 12.7(16) . . . . ?
C23 C24 C25 C20 -39.8(18) . . . . ?
C1 O1 Li1 O2 123.9(4) . . . . ?
Li2 O1 Li1 O2 -0.2(4) . . . . ?
C1 O1 Li1 O3 -108.1(5) . . . . ?
Li2 O1 Li1 O3 127.8(4) . . . . ?
C1 O1 Li1 Li2 124.1(4) . . . . ?
Li2 O1 Li1 Li2 0.000(1) . . . . ?
C1 O1 Li1 C2 4.6(4) . . . 2_655 ?
Li2 O1 Li1 C2 -119.6(3) . . . 2_655 ?
C1 O1 Li1 C13B 150.4(4) . . . . ?
Li2 O1 Li1 C13B 26.3(5) . . . . ?
C1 O1 Li1 Li2 86.4(4) . . . 2_655 ?
Li2 O1 Li1 Li2 -37.8(3) . . . 2_655 ?
C13A O2 Li1 O1 130.1(8) . . . . ?
C13B O2 Li1 O1 127.6(5) . . . . ?
Li2 O2 Li1 O1 -72.9(4) 2_655 . . . ?
Li2 O2 Li1 O1 0.2(3) . . . . ?
C13A O2 Li1 O3 8.0(10) . . . . ?
C13B O2 Li1 O3 5.6(7) . . . . ?
Li2 O2 Li1 O3 165.1(4) 2_655 . . . ?
Li2 O2 Li1 O3 -121.8(5) . . . . ?
C13A O2 Li1 Li2 129.8(9) . . . . ?
C13B O2 Li1 Li2 127.4(6) . . . . ?
Li2 O2 Li1 Li2 -73.1(3) 2_655 . . . ?
Li2 O2 Li1 Li2 0.000(1) . . . . ?
C13A O2 Li1 C2 -154.5(8) . . . 2_655 ?
C13B O2 Li1 C2 -156.9(5) . . . 2_655 ?
Li2 O2 Li1 C2 2.6(4) 2_655 . . 2_655 ?
Li2 O2 Li1 C2 75.7(4) . . . 2_655 ?
C13A O2 Li1 C13B 2.4(10) . . . . ?
C13B O2 Li1 C13B 0.000(2) . . . . ?
Li2 O2 Li1 C13B 159.5(6) 2_655 . . . ?
Li2 O2 Li1 C13B -127.4(6) . . . . ?
C13A O2 Li1 Li2 -157.1(9) . . . 2_655 ?
C13B O2 Li1 Li2 -159.5(6) . . . 2_655 ?
Li2 O2 Li1 Li2 0.000(1) 2_655 . . 2_655 ?
Li2 O2 Li1 Li2 73.1(3) . . . 2_655 ?
C20 O3 Li1 O1 23.1(7) . . . . ?
C21 O3 Li1 O1 103.2(7) . . . . ?
C20 O3 Li1 O2 137.8(6) . . . . ?
C21 O3 Li1 O2 -142.0(6) . . . . ?
C20 O3 Li1 Li2 75.9(7) . . . . ?
C21 O3 Li1 Li2 156.0(6) . . . . ?
C20 O3 Li1 C2 -59.1(6) . . . 2_655 ?
C21 O3 Li1 C2 21.1(8) . . . 2_655 ?
C20 O3 Li1 C13B 140.7(5) . . . . ?
C21 O3 Li1 C13B -139.2(6) . . . . ?
C20 O3 Li1 Li2 162.9(10) . . . 2_655 ?
C21 O3 Li1 Li2 -116.9(11) . . . 2_655 ?
O2 C13B Li1 O1 -60.2(6) . . . . ?
C17B C13B Li1 O1 7.4(14) . . . . ?
C14 C13B Li1 O1 -152.7(8) . . . . ?
O2 C13B Li1 O2 0.000(4) . . . . ?
C17B C13B Li1 O2 67.6(12) . . . . ?
C14 C13B Li1 O2 -92.5(10) . . . . ?
O2 C13B Li1 O3 -175.2(6) . . . . ?
C17B C13B Li1 O3 -107.6(13) . . . . ?
C14 C13B Li1 O3 92.3(9) . . . . ?
O2 C13B Li1 Li2 -39.9(4) . . . . ?
C17B C13B Li1 Li2 27.7(12) . . . . ?
C14 C13B Li1 Li2 -132.3(9) . . . . ?
O2 C13B Li1 C2 38.5(8) . . . 2_655 ?
C17B C13B Li1 C2 106.1(13) . . . 2_655 ?
C14 C13B Li1 C2 -54.0(12) . . . 2_655 ?
O2 C13B Li1 Li2 13.8(4) . . . 2_655 ?
C17B C13B Li1 Li2 81.4(13) . . . 2_655 ?
C14 C13B Li1 Li2 -78.7(9) . . . 2_655 ?
C1 O1 Li2 O2 -26.7(5) . . . 2_655 ?
Li1 O1 Li2 O2 107.3(4) . . . 2_655 ?
C1 O1 Li2 O2 -133.7(3) . . . . ?
Li1 O1 Li2 O2 0.2(3) . . . . ?
C1 O1 Li2 Li2 -82.2(5) . . . 2_655 ?
Li1 O1 Li2 Li2 51.8(5) . . . 2_655 ?
C1 O1 Li2 Li1 -133.9(4) . . . . ?
Li1 O1 Li2 Li1 0.000(1) . . . . ?
C1 O1 Li2 C1 0.000(3) . . . . ?
Li1 O1 Li2 C1 133.9(4) . . . . ?
C1 O1 Li2 Li1 -31.0(4) . . . 2_655 ?
Li1 O1 Li2 Li1 102.9(3) . . . 2_655 ?
C13A O2 Li2 O1 -142.3(7) . . . . ?
C13B O2 Li2 O1 -107.5(8) . . . . ?
Li1 O2 Li2 O1 -0.2(3) . . . . ?
Li2 O2 Li2 O1 104.1(2) 2_655 . . . ?
C13A O2 Li2 O2 96.1(7) . . . 2_655 ?
C13B O2 Li2 O2 130.8(7) . . . 2_655 ?
Li1 O2 Li2 O2 -121.9(4) . . . 2_655 ?
Li2 O2 Li2 O2 -17.5(5) 2_655 . . 2_655 ?
C13A O2 Li2 Li2 113.6(7) . . . 2_655 ?
C13B O2 Li2 Li2 148.4(8) . . . 2_655 ?
Li1 O2 Li2 Li2 -104.3(3) . . . 2_655 ?
Li2 O2 Li2 Li2 0.0 2_655 . . 2_655 ?
C13A O2 Li2 Li1 -142.1(7) . . . . ?
C13B O2 Li2 Li1 -107.3(8) . . . . ?
Li1 O2 Li2 Li1 0.000(1) . . . . ?
Li2 O2 Li2 Li1 104.3(3) 2_655 . . . ?
C13A O2 Li2 C1 -161.2(7) . . . . ?
C13B O2 Li2 C1 -126.4(7) . . . . ?
Li1 O2 Li2 C1 -19.1(4) . . . . ?
Li2 O2 Li2 C1 85.2(3) 2_655 . . . ?
C13A O2 Li2 Li1 135.9(7) . . . 2_655 ?
C13B O2 Li2 Li1 170.6(7) . . . 2_655 ?
Li1 O2 Li2 Li1 -82.1(4) . . . 2_655 ?
Li2 O2 Li2 Li1 22.3(4) 2_655 . . 2_655 ?
O1 Li1 Li2 O1 0.000(2) . . . . ?
O2 Li1 Li2 O1 179.7(5) . . . . ?
O3 Li1 Li2 O1 -82.5(5) . . . . ?
C2 Li1 Li2 O1 57.7(3) 2_655 . . . ?
C13B Li1 Li2 O1 -155.0(4) . . . . ?
Li2 Li1 Li2 O1 127.5(4) 2_655 . . . ?
O1 Li1 Li2 O2 -102.7(5) . . . 2_655 ?
O2 Li1 Li2 O2 77.0(4) . . . 2_655 ?
O3 Li1 Li2 O2 174.8(4) . . . 2_655 ?
C2 Li1 Li2 O2 -45.0(5) 2_655 . . 2_655 ?
C13B Li1 Li2 O2 102.3(5) . . . 2_655 ?
Li2 Li1 Li2 O2 24.8(4) 2_655 . . 2_655 ?
O1 Li1 Li2 O2 -179.7(5) . . . . ?
O2 Li1 Li2 O2 0.000(1) . . . . ?
O3 Li1 Li2 O2 97.8(6) . . . . ?
C2 Li1 Li2 O2 -122.0(4) 2_655 . . . ?
C13B Li1 Li2 O2 25.3(3) . . . . ?
Li2 Li1 Li2 O2 -52.2(2) 2_655 . . . ?
O1 Li1 Li2 Li2 -127.5(4) . . . 2_655 ?
O2 Li1 Li2 Li2 52.2(2) . . . 2_655 ?
O3 Li1 Li2 Li2 150.0(6) . . . 2_655 ?
C2 Li1 Li2 Li2 -69.8(3) 2_655 . . 2_655 ?
C13B Li1 Li2 Li2 77.5(4) . . . 2_655 ?
Li2 Li1 Li2 Li2 0.0 2_655 . . 2_655 ?
O1 Li1 Li2 C1 -19.1(2) . . . . ?
O2 Li1 Li2 C1 160.6(4) . . . . ?
O3 Li1 Li2 C1 -101.6(5) . . . . ?
C2 Li1 Li2 C1 38.5(2) 2_655 . . . ?
C13B Li1 Li2 C1 -174.1(4) . . . . ?
Li2 Li1 Li2 C1 108.4(3) 2_655 . . . ?
O1 Li1 Li2 Li1 -74.6(2) . . . 2_655 ?
O2 Li1 Li2 Li1 105.1(4) . . . 2_655 ?
O3 Li1 Li2 Li1 -157.1(5) . . . 2_655 ?
C2 Li1 Li2 Li1 -16.9(3) 2_655 . . 2_655 ?
C13B Li1 Li2 Li1 130.4(4) . . . 2_655 ?
Li2 Li1 Li2 Li1 53.0(3) 2_655 . . 2_655 ?
O1 C1 Li2 O1 0.000(4) . . . . ?
C2 C1 Li2 O1 -101.8(4) . . . . ?
C6 C1 Li2 O1 115.6(4) . . . . ?
O1 C1 Li2 O2 156.8(5) . . . 2_655 ?
C2 C1 Li2 O2 55.0(4) . . . 2_655 ?
C6 C1 Li2 O2 -87.6(4) . . . 2_655 ?
O1 C1 Li2 O2 50.7(4) . . . . ?
C2 C1 Li2 O2 -51.1(5) . . . . ?
C6 C1 Li2 O2 166.2(4) . . . . ?
O1 C1 Li2 Li2 103.0(5) . . . 2_655 ?
C2 C1 Li2 Li2 1.2(5) . . . 2_655 ?
C6 C1 Li2 Li2 -141.4(4) . . . 2_655 ?
O1 C1 Li2 Li1 35.4(3) . . . . ?
C2 C1 Li2 Li1 -66.4(4) . . . . ?
C6 C1 Li2 Li1 151.0(3) . . . . ?
O1 C1 Li2 Li1 144.2(4) . . . 2_655 ?
C2 C1 Li2 Li1 42.4(3) . . . 2_655 ?
C6 C1 Li2 Li1 -100.3(3) . . . 2_655 ?
